data_4321851
loop_
_publ_author_name
'Gerd Becker'
'Winfried Golla'
'Joseph Grobe'
'Karl Wilhelm Klinkhammer'
'Duc Le Van'
'Andreas H. Maulitz'
'Otto Mundt'
'Heinz Oberhammer'
'Martin Sachs'

_publ_section_title
;
 Element-Element Bonds. IX.1 Structures of
 Tetrakis(trifluoromethyl)diphosphane and -diarsane: Experimental and
 Theoretical Investigations
;
_journal_name_full 'Inorganic Chemistry'
_journal_page_first 1099
_journal_page_last 1107
_journal_paper_doi 10.1021/ic981218d
_journal_volume 38
_journal_year 1999
_chemical_compound_source 'synthesized by J. Grobe and W. Golla'
_chemical_formula_moiety 'C4 F11 P2'
_chemical_formula_structural '(C F3)4 P2'
_chemical_formula_sum 'C4 F11 P2'
_chemical_formula_weight 337.98
_chemical_melting_point 191
_chemical_name_common
;
tetrakis(trifluoromethyl)diphosphane 
;
_chemical_name_systematic
; 
tetrakis(trifluoromethyl)diphosphane  
;
_space_group_IT_number 2
_symmetry_cell_setting triclinic
_symmetry_space_group_name_Hall '-P 1'
_symmetry_space_group_name_H-M 'P -1'
_atom_sites_solution_primary direct
_atom_sites_solution_secondary difmap
_audit_creation_method SHELXL
_audit_update_record '98-07-21 updated by O. Mundt'
_cell_angle_alpha 108.580(10)
_cell_angle_beta 99.660(10)
_cell_angle_gamma 103.290(10)
_cell_formula_units_Z 1
_cell_length_a 5.297(3)
_cell_length_b 6.816(2)
_cell_length_c 8.028(3)
_cell_measurement_reflns_used 30
_cell_measurement_temperature 173(3)
_cell_measurement_theta_max 34.8
_cell_measurement_theta_min 28.5
_cell_volume 258.09(19)
_computing_cell_refinement 'P3 (Siemens, 1990)'
_computing_data_collection 'P3 (Siemens, 1990)'
_computing_data_reduction 'SHELXL-93 (Sheldrick, 1993)'
_computing_molecular_graphics 'SHELXTL Plus (Siemens, 1989)'
_computing_structure_refinement 'SHELXL-93 (Sheldrick, 1993)'
_computing_structure_solution 'SHELXS-86 (Sheldrick, 1990)'
_diffrn_ambient_temperature 173(3)
_diffrn_measurement_device 'Siemens P3 diffractometer'
_diffrn_measurement_method Wyckoff
_diffrn_radiation_monochromator graphite
_diffrn_radiation_source 'fine-focus sealed tube'
_diffrn_radiation_type MoK\a
_diffrn_radiation_wavelength 0.71073
_diffrn_reflns_av_R_equivalents 0.0197
_diffrn_reflns_av_sigmaI/netI 0.0137
_diffrn_reflns_limit_h_max 7
_diffrn_reflns_limit_h_min 0
_diffrn_reflns_limit_k_max 9
_diffrn_reflns_limit_k_min -9
_diffrn_reflns_limit_l_max 11
_diffrn_reflns_limit_l_min -11
_diffrn_reflns_number 1173
_diffrn_reflns_theta_max 27.50
_diffrn_reflns_theta_min 2.77
_diffrn_standards_decay_% 15
_diffrn_standards_interval_count 98
_diffrn_standards_number 2
_exptl_absorpt_coefficient_mu 0.575
_exptl_absorpt_correction_type none
_exptl_crystal_colour colourless
_exptl_crystal_density_diffrn 2.175
_exptl_crystal_description cylindric
_exptl_crystal_F_000 162
_exptl_crystal_size_max .3
_exptl_crystal_size_mid .3
_exptl_crystal_size_min .1
_refine_diff_density_max 0.958
_refine_diff_density_min -0.661
_refine_diff_density_rms 0.147
_refine_ls_extinction_method none
_refine_ls_goodness_of_fit_all 1.081
_refine_ls_goodness_of_fit_obs 1.088
_refine_ls_matrix_type full
_refine_ls_number_parameters 82
_refine_ls_number_reflns 1144
_refine_ls_number_restraints 0
_refine_ls_restrained_S_all 1.125
_refine_ls_restrained_S_obs 1.088
_refine_ls_R_factor_all 0.0755
_refine_ls_R_factor_obs 0.0721
_refine_ls_shift/esd_max -0.001
_refine_ls_shift/esd_mean 0.000
_refine_ls_structure_factor_coef Fsqd
_refine_ls_weighting_details 'w=1/[\s^2^(Fo^2^)+(0.1469P)^2^+0.2302P] where P=(Fo^2^+2Fc^2^)/3'
_refine_ls_weighting_scheme calc
_refine_ls_wR_factor_all 0.2040
_refine_ls_wR_factor_obs 0.1912
_reflns_number_observed 1091
_reflns_number_total 1164
_reflns_observed_criterion >2sigma(I)
_cod_data_source_file ic981218d_1.cif
_cod_data_source_block Tetrakis(trifluoromethyl)diphosphane
_cod_depositor_comments
;
The following automatic conversions were performed:

'_refine_ls_weighting_scheme' value 'calc
w=1/[\s^2^(Fo^2^)+(0.1469P)^2^+0.2302P] where P=(Fo^2^+2Fc^2^)/3' was
changed to 'calc'. New tag '_refine_ls_weighting_details' was
created. The value of the new tag was set to
'w=1/[\s^2^(Fo^2^)+(0.1469P)^2^+0.2302P] where P=(Fo^2^+2Fc^2^)/3'.

Automatic conversion script
Id: cif_fix_values 3143 2015-03-26 13:38:13Z robertas 
;
_cod_original_cell_volume 258.1(2)
_cod_database_code 4321851

loop_
_symmetry_equiv_pos_as_xyz
'x, y, z'
'-x, -y, -z'

loop_
_atom_site_aniso_label
_atom_site_aniso_U_11
_atom_site_aniso_U_22
_atom_site_aniso_U_33
_atom_site_aniso_U_23
_atom_site_aniso_U_13
_atom_site_aniso_U_12
P 0.0246(5) 0.0338(5) 0.0288(5) 0.0133(3) 0.0058(3) 0.0092(3)
C1 0.053(2) 0.042(2) 0.036(2) 0.0090(14) -0.005(2) 0.009(2)
C2 0.043(2) 0.060(2) 0.054(2) 0.040(2) 0.013(2) 0.013(2)
F11 0.104(3) 0.077(2) 0.068(2) -0.024(2) -0.012(2) 0.053(2)
F12 0.081(2) 0.075(2) 0.0369(13) 0.0152(12) -0.0152(13) 0.0207(15)
F13 0.099(3) 0.062(2) 0.077(2) 0.017(2) -0.003(2) -0.037(2)
F21 0.088(2) 0.163(4) 0.137(3) 0.122(3) 0.085(2) 0.077(2)
F22 0.068(2) 0.094(2) 0.075(2) 0.065(2) 0.0108(15) 0.022(2)
F23 0.094(2) 0.077(2) 0.088(3) 0.046(2) -0.005(2) -0.037(2)

loop_
_atom_site_label
_atom_site_type_symbol
_atom_site_fract_x
_atom_site_fract_y
_atom_site_fract_z
_atom_site_U_iso_or_equiv
_atom_site_thermal_displace_type
_atom_site_occupancy
_atom_site_calc_flag
_atom_site_refinement_flags
_atom_site_disorder_group
P P 0.33919(14) 0.54519(12) 0.92379(10) 0.0287(4) Uani 1 d . .
C1 C 0.2054(9) 0.2825(6) 0.7193(5) 0.0482(9) Uani 1 d . .
C2 C 0.5623(8) 0.6998(7) 0.8193(6) 0.0478(9) Uani 1 d . .
F11 F 0.3770(8) 0.1797(6) 0.6738(5) 0.0958(14) Uani 1 d . .
F12 F 0.0920(7) 0.3165(5) 0.5751(4) 0.0704(9) Uani 1 d . .
F13 F 0.0105(8) 0.1487(5) 0.7502(5) 0.0961(13) Uani 1 d . .
F21 F 0.7275(8) 0.6047(8) 0.7458(6) 0.0978(14) Uani 1 d . .
F22 F 0.4188(6) 0.7417(5) 0.6924(5) 0.0717(9) Uani 1 d . .
F23 F 0.7122(8) 0.8884(6) 0.9475(5) 0.0975(15) Uani 1 d . .

loop_
_atom_type_symbol
_atom_type_description
_atom_type_scat_dispersion_real
_atom_type_scat_dispersion_imag
_atom_type_scat_source
C C 0.0033 0.0016 'International Tables Vol C Tables 4.2.6.8 and 6.1.1.4'
F F 0.0171 0.0103 'International Tables Vol C Tables 4.2.6.8 and 6.1.1.4'
P P 0.1023 0.0942 'International Tables Vol C Tables 4.2.6.8 and 6.1.1.4'

loop_
_geom_angle_atom_site_label_1
_geom_angle_atom_site_label_2
_geom_angle_atom_site_label_3
_geom_angle
_geom_angle_site_symmetry_1
_geom_angle_site_symmetry_3
_geom_angle_publ_flag
C2 P C1 96.3(2) . . ?
C2 P P 96.62(13) . 2_667 ?
C1 P P 97.08(14) . 2_667 ?
F11 C1 F12 107.7(4) . . ?
F11 C1 F13 107.5(4) . . ?
F12 C1 F13 105.9(4) . . ?
F11 C1 P 116.7(3) . . ?
F12 C1 P 110.1(3) . . ?
F13 C1 P 108.5(3) . . ?
F22 C2 F21 107.0(4) . . ?
F22 C2 F23 107.5(4) . . ?
F21 C2 F23 106.8(4) . . ?
F22 C2 P 110.8(3) . . ?
F21 C2 P 115.8(3) . . ?
F23 C2 P 108.6(3) . . ?

loop_
_geom_bond_atom_site_label_1
_geom_bond_atom_site_label_2
_geom_bond_distance
_geom_bond_site_symmetry_2
_geom_bond_publ_flag
P C2 1.880(4) . ?
P C1 1.886(4) . ?
P P 2.246(2) 2_667 ?
C1 F11 1.301(6) . ?
C1 F12 1.325(5) . ?
C1 F13 1.325(6) . ?
C2 F22 1.312(5) . ?
C2 F21 1.313(6) . ?
C2 F23 1.325(5) . ?

loop_
_geom_torsion_atom_site_label_1
_geom_torsion_atom_site_label_2
_geom_torsion_atom_site_label_3
_geom_torsion_atom_site_label_4
_geom_torsion
_geom_torsion_site_symmetry_1
_geom_torsion_site_symmetry_2
_geom_torsion_site_symmetry_3
_geom_torsion_site_symmetry_4
_geom_torsion_publ_flag
C2 P C1 F11 66.4(4) . . . . ?
P P C1 F11 -31.1(4) 2_667 . . . ?
C2 P C1 F12 -56.6(3) . . . . ?
P P C1 F12 -154.2(3) 2_667 . . . ?
C2 P C1 F13 -172.1(3) . . . . ?
P P C1 F13 90.4(3) 2_667 . . . ?
C1 P C2 F22 70.5(3) . . . . ?
P P C2 F22 168.4(3) 2_667 . . . ?
C1 P C2 F21 -51.6(4) . . . . ?
P P C2 F21 46.3(4) 2_667 . . . ?
C1 P C2 F23 -171.7(3) . . . . ?
P P C2 F23 -73.8(3) 2_667 . . . ?
